data_1504485
loop_
_publ_author_name
'Dunet, Guillaume'
'Mayer, Peter'
'Knochel, Paul'

_publ_section_title
;
 Highly diastereoselective addition of cinnamylzinc derivatives to
 alpha-chiral carbonyl compounds.
;
_journal_issue 1
_journal_name_full 'Organic letters'
_journal_page_first 117
_journal_page_last 120
_journal_paper_doi 10.1021/ol702607t
_journal_volume 10
_journal_year 2008
_chemical_formula_moiety 'C18 H23 N O'
_chemical_formula_sum 'C18 H23 N O'
_chemical_formula_weight 269.381
_space_group_IT_number 33
_symmetry_cell_setting orthorhombic
_symmetry_Int_Tables_number 33
_symmetry_space_group_name_Hall 'P 2c -2n'
_symmetry_space_group_name_H-M 'P n a 21'
_atom_sites_solution_hydrogens geom
_atom_sites_solution_primary direct
_atom_sites_solution_secondary difmap
_audit_block_code C18H23NO_ln055_knochel
_audit_creation_date 29-Jan-07
_audit_creation_method 'form98_non/compatible with shelxl97-2'
_audit_update_record 16-Oct-07
_cell_angle_alpha 90.00
_cell_angle_beta 90.00
_cell_angle_gamma 90.00
_cell_formula_units_Z 4
_cell_length_a 12.8059(4)
_cell_length_b 8.5365(3)
_cell_length_c 14.3248(6)
_cell_measurement_reflns_used 7383
_cell_measurement_temperature 200(2)
_cell_measurement_theta_max 25.028
_cell_measurement_theta_min 3.134
_cell_volume 1565.95(10)
_computing_cell_refinement 'HKL Scalepack (Otwinowski & Minor 1997)'
_computing_data_collection 'Collect (Bruker AXS BV, 1997-2004)'
_computing_data_reduction 'HKL Denzo and Scalepack (Otwinowski & Minor 1997)'
_computing_structure_refinement 'SHELXL-97 (G. M. Sheldrick. University of G\"ottingen, 97-2 version)'
_computing_structure_solution
;
A. Altomare, M. C. Burla, M. Camalli, G. L. Cascarano, C. Giacovazzo, A.
Guagliardi, A. G. G. Moliterni, G. Polidori, R. Spagna: SIR97: a new tool for
crystal structure determination and refinement; J. Appl. Crystallogr. 1999,
32, 115-119.
;
_diffrn_ambient_temperature 200(2)
_diffrn_detector_area_resol_mean 9
_diffrn_measured_fraction_theta_full 0.994
_diffrn_measured_fraction_theta_max 0.994
_diffrn_measurement_device '95mm CCD camera on \k-goniostat'
_diffrn_measurement_device_type KappaCCD
_diffrn_measurement_method phi/omega-scan
_diffrn_orient_matrix_type 'by Bruker AXS Collect from scalepack cell'
_diffrn_orient_matrix_UB_11 0.0789349
_diffrn_orient_matrix_UB_12 0.0527339
_diffrn_orient_matrix_UB_13 -0.0209332
_diffrn_orient_matrix_UB_21 -0.0014671
_diffrn_orient_matrix_UB_22 -0.0308713
_diffrn_orient_matrix_UB_23 -0.0641162
_diffrn_orient_matrix_UB_31 -0.0865439
_diffrn_orient_matrix_UB_32 0.0486209
_diffrn_orient_matrix_UB_33 -0.0180058
_diffrn_radiation_collimation 0.20
_diffrn_radiation_monochromator 'MONTEL, graded multilayered X-ray optics'
_diffrn_radiation_source 'rotating anode'
_diffrn_radiation_type MoK\a
_diffrn_radiation_wavelength 0.71073
_diffrn_reflns_av_R_equivalents 0.0000
_diffrn_reflns_av_sigmaI/netI 0.0321
_diffrn_reflns_limit_h_max 15
_diffrn_reflns_limit_h_min -15
_diffrn_reflns_limit_k_max 10
_diffrn_reflns_limit_k_min -10
_diffrn_reflns_limit_l_max 16
_diffrn_reflns_limit_l_min -17
_diffrn_reflns_number 2598
_diffrn_reflns_theta_full 25.02
_diffrn_reflns_theta_max 25.02
_diffrn_reflns_theta_min 3.18
_diffrn_source_current 55.00
_diffrn_source_power 3.025
_diffrn_source_type 'FR 591 generator'
_diffrn_source_voltage 55.00
_exptl_absorpt_coefficient_mu 0.070
_exptl_absorpt_correction_type none
_exptl_crystal_colour colourless
_exptl_crystal_density_diffrn 1.14263(7)
_exptl_crystal_density_method 'not measured'
_exptl_crystal_description block
_exptl_crystal_F_000 584
_exptl_crystal_size_max 0.25
_exptl_crystal_size_mid 0.20
_exptl_crystal_size_min 0.16
_refine_diff_density_max 0.107
_refine_diff_density_min -0.120
_refine_diff_density_rms 0.026
_refine_ls_abs_structure_details 'Flack H D (1983), Acta Cryst. A39, 876-881'
_refine_ls_abs_structure_Flack 1.8(16)
_refine_ls_extinction_coef 0.031(3)
_refine_ls_extinction_method SHELXL
_refine_ls_goodness_of_fit_ref 1.034
_refine_ls_hydrogen_treatment refall
_refine_ls_matrix_type full
_refine_ls_number_parameters 274
_refine_ls_number_reflns 2598
_refine_ls_number_restraints 1
_refine_ls_restrained_S_all 1.034
_refine_ls_R_factor_all 0.0456
_refine_ls_R_factor_gt 0.0352
_refine_ls_shift/su_max 0.000
_refine_ls_shift/su_mean 0.000
_refine_ls_structure_factor_coef Fsqd
_refine_ls_weighting_details 'calc w=1/[\s^2^(Fo^2^)+(0.0329P)^2^+0.2943P] where P=(Fo^2^+2Fc^2^)/3'
_refine_ls_weighting_scheme calc
_refine_ls_wR_factor_gt 0.0781
_refine_ls_wR_factor_ref 0.0839
_reflns_number_gt 2285
_reflns_number_total 2598
_reflns_threshold_expression >2sigma(I)
_cod_data_source_file ol702607t-file002.cif
_cod_data_source_block ln055
_cod_database_code 1504485

loop_
_symmetry_equiv_pos_as_xyz
'x, y, z'
'-x, -y, z+1/2'
'-x+1/2, y+1/2, z+1/2'
'x+1/2, -y+1/2, z'

loop_
_atom_site_label
_atom_site_type_symbol
_atom_site_fract_x
_atom_site_fract_y
_atom_site_fract_z
_atom_site_U_iso_or_equiv
_atom_site_adp_type
_atom_site_occupancy
_atom_site_symmetry_multiplicity
_atom_site_calc_flag
O O 0.03981(9) 0.31633(16) 0.66318(11) 0.0436(3) Uani 1 1 d
N N 0.03926(16) 0.4062(3) 1.06550(14) 0.0619(6) Uani 1 1 d
C1 C 0.15142(13) 0.2977(2) 0.66634(14) 0.0352(4) Uani 1 1 d
C2 C 0.17902(16) 0.2366(2) 0.76537(14) 0.0381(5) Uani 1 1 d
C3 C 0.29882(17) 0.2349(2) 0.77931(15) 0.0433(5) Uani 1 1 d
C4 C 0.34945(17) 0.3928(3) 0.76132(17) 0.0476(5) Uani 1 1 d
C5 C 0.32226(16) 0.4527(2) 0.66428(16) 0.0443(5) Uani 1 1 d
C6 C 0.20424(15) 0.4551(2) 0.64892(15) 0.0405(5) Uani 1 1 d
C7 C 0.12359(19) 0.3300(3) 0.84252(15) 0.0446(5) Uani 1 1 d
C8 C 0.1120(3) 0.2334(3) 0.93084(17) 0.0642(7) Uani 1 1 d
C9 C 0.07035(19) 0.3284(3) 1.00723(15) 0.0536(6) Uani 1 1 d
C10 C 0.18079(15) 0.1721(2) 0.59137(13) 0.0359(4) Uani 1 1 d
C11 C 0.16186(16) 0.2276(2) 0.49224(14) 0.0394(5) Uani 1 1 d
C12 C 0.24530(18) 0.2647(2) 0.43489(15) 0.0473(5) Uani 1 1 d
C13 C 0.2295(2) 0.3144(3) 0.34339(17) 0.0588(6) Uani 1 1 d
C14 C 0.1294(3) 0.3255(3) 0.30814(17) 0.0608(7) Uani 1 1 d
C15 C 0.0459(2) 0.2869(3) 0.36378(17) 0.0596(7) Uani 1 1 d
C16 C 0.06144(19) 0.2386(3) 0.45518(17) 0.0519(6) Uani 1 1 d
C17 C 0.12303(17) 0.0196(2) 0.60816(15) 0.0414(5) Uani 1 1 d
C18 C 0.1664(2) -0.1184(2) 0.61125(17) 0.0549(6) Uani 1 1 d
H2 H 0.1525(14) 0.127(2) 0.7682(14) 0.032(5) Uiso 1 1 d
H10 H 0.2563(15) 0.147(2) 0.5980(13) 0.032(5) Uiso 1 1 d
H61 H 0.1803(15) 0.492(2) 0.5875(16) 0.039(5) Uiso 1 1 d
H31 H 0.3083(17) 0.198(3) 0.8427(17) 0.048(6) Uiso 1 1 d
H12 H 0.3180(18) 0.256(3) 0.4597(17) 0.049(6) Uiso 1 1 d
H62 H 0.1712(16) 0.530(3) 0.6964(18) 0.050(6) Uiso 1 1 d
H17 H 0.0456(18) 0.035(3) 0.6164(17) 0.060(7) Uiso 1 1 d
H51 H 0.3543(16) 0.387(2) 0.6202(16) 0.038(5) Uiso 1 1 d
H52 H 0.3511(15) 0.567(3) 0.6520(16) 0.054(6) Uiso 1 1 d
H181 H 0.250(2) -0.130(3) 0.606(2) 0.082(9) Uiso 1 1 d
H41 H 0.3292(19) 0.472(3) 0.8070(19) 0.064(7) Uiso 1 1 d
H81 H 0.178(3) 0.181(4) 0.955(2) 0.093(10) Uiso 1 1 d
H71 H 0.1627(18) 0.420(3) 0.8580(18) 0.059(7) Uiso 1 1 d
H16 H -0.003(2) 0.211(3) 0.495(2) 0.081(8) Uiso 1 1 d
H32 H 0.3302(15) 0.156(2) 0.7378(14) 0.036(5) Uiso 1 1 d
H182 H 0.125(2) -0.210(3) 0.6225(19) 0.064(7) Uiso 1 1 d
H42 H 0.4282(19) 0.379(3) 0.7682(17) 0.052(6) Uiso 1 1 d
H1 H 0.0297(19) 0.409(3) 0.6347(18) 0.066(8) Uiso 1 1 d
H15 H -0.028(2) 0.290(3) 0.341(2) 0.076(8) Uiso 1 1 d
H72 H 0.046(2) 0.356(3) 0.8191(18) 0.066(7) Uiso 1 1 d
H13 H 0.294(2) 0.342(3) 0.303(2) 0.075(8) Uiso 1 1 d
H14 H 0.117(2) 0.362(3) 0.244(2) 0.082(9) Uiso 1 1 d
H82 H 0.059(3) 0.138(4) 0.915(2) 0.105(11) Uiso 1 1 d

loop_
_atom_site_aniso_label
_atom_site_aniso_U_11
_atom_site_aniso_U_22
_atom_site_aniso_U_33
_atom_site_aniso_U_23
_atom_site_aniso_U_13
_atom_site_aniso_U_12
O 0.0375(7) 0.0421(8) 0.0513(8) 0.0086(7) 0.0059(7) 0.0059(6)
N 0.0640(12) 0.0726(14) 0.0491(11) -0.0114(11) 0.0047(10) 0.0162(10)
C1 0.0348(9) 0.0329(9) 0.0381(10) 0.0023(8) 0.0048(9) 0.0054(7)
C2 0.0468(11) 0.0313(10) 0.0361(10) 0.0026(9) 0.0042(9) 0.0050(9)
C3 0.0504(12) 0.0404(11) 0.0390(13) -0.0020(10) -0.0020(10) 0.0111(9)
C4 0.0456(12) 0.0477(12) 0.0495(12) -0.0098(11) -0.0027(11) 0.0042(10)
C5 0.0461(11) 0.0364(10) 0.0504(13) -0.0031(10) 0.0050(10) -0.0018(8)
C6 0.0474(12) 0.0312(10) 0.0429(12) 0.0030(9) 0.0034(10) 0.0034(8)
C7 0.0568(13) 0.0381(11) 0.0389(11) 0.0007(9) 0.0051(10) 0.0061(10)
C8 0.099(2) 0.0562(15) 0.0377(13) -0.0005(11) 0.0168(13) 0.0198(15)
C9 0.0641(15) 0.0573(14) 0.0392(12) -0.0009(11) 0.0054(11) 0.0113(11)
C10 0.0347(10) 0.0340(10) 0.0390(11) 0.0032(8) 0.0010(8) 0.0031(8)
C11 0.0480(11) 0.0311(10) 0.0390(11) -0.0026(9) 0.0008(9) 0.0020(8)
C12 0.0565(14) 0.0464(11) 0.0389(11) 0.0010(9) 0.0017(10) -0.0097(10)
C13 0.0858(18) 0.0501(13) 0.0405(12) 0.0034(11) 0.0076(13) -0.0152(12)
C14 0.102(2) 0.0416(13) 0.0384(13) 0.0026(10) -0.0128(13) 0.0038(13)
C15 0.0705(17) 0.0622(15) 0.0461(14) -0.0019(11) -0.0116(12) 0.0130(13)
C16 0.0541(14) 0.0563(13) 0.0453(12) 0.0005(11) -0.0072(11) 0.0098(11)
C17 0.0412(11) 0.0402(11) 0.0428(11) 0.0007(9) -0.0014(9) -0.0025(9)
C18 0.0665(16) 0.0367(12) 0.0614(15) 0.0010(11) -0.0073(12) -0.0025(11)

loop_
_atom_type_symbol
_atom_type_description
_atom_type_scat_dispersion_real
_atom_type_scat_dispersion_imag
_atom_type_scat_source
C C 0.0033 0.0016 'International Tables Vol C Tables 4.2.6.8 and 6.1.1.4'
H H 0.0000 0.0000 'International Tables Vol C Tables 4.2.6.8 and 6.1.1.4'
N N 0.0061 0.0033 'International Tables Vol C Tables 4.2.6.8 and 6.1.1.4'
O O 0.0106 0.0060 'International Tables Vol C Tables 4.2.6.8 and 6.1.1.4'

loop_
_exptl_crystal_face_index_h
_exptl_crystal_face_index_k
_exptl_crystal_face_index_l
_exptl_crystal_face_perp_dist
1 0 0 0.080000
-1 0 0 0.080000
0 -1 0 0.050000
0 1 0 0.140000
0 0 1 0.110000
0 0 -1 0.150000
0 2 -3 0.140000
0 -2 3 0.080000

loop_
_geom_angle_atom_site_label_1
_geom_angle_atom_site_label_2
_geom_angle_atom_site_label_3
_geom_angle
C1 O H1 104.7(16)
O C1 C6 109.78(14)
O C1 C2 106.98(15)
C6 C1 C2 110.17(16)
O C1 C10 107.04(15)
C6 C1 C10 112.67(15)
C2 C1 C10 110.01(14)
C7 C2 C3 111.72(18)
C7 C2 C1 112.19(15)
C3 C2 C1 110.30(15)
C7 C2 H2 107.5(11)
C3 C2 H2 108.9(10)
C1 C2 H2 106.0(12)
C4 C3 C2 113.15(16)
C4 C3 H31 113.3(13)
C2 C3 H31 104.3(13)
C4 C3 H32 109.5(11)
C2 C3 H32 109.4(11)
H31 C3 H32 106.9(18)
C3 C4 C5 110.84(18)
C3 C4 H41 112.9(15)
C5 C4 H41 108.5(15)
C3 C4 H42 107.9(13)
C5 C4 H42 110.6(14)
H41 C4 H42 106(2)
C4 C5 C6 111.26(17)
C4 C5 H51 108.3(12)
C6 C5 H51 110.1(12)
C4 C5 H52 112.4(12)
C6 C5 H52 107.9(11)
H51 C5 H52 106.7(17)
C1 C6 C5 113.80(16)
C1 C6 H61 106.9(11)
C5 C6 H61 116.2(12)
C1 C6 H62 105.1(12)
C5 C6 H62 108.7(12)
H61 C6 H62 105.3(17)
C8 C7 C2 111.29(17)
C8 C7 H71 107.3(16)
C2 C7 H71 110.2(15)
C8 C7 H72 106.5(14)
C2 C7 H72 108.0(14)
H71 C7 H72 114(2)
C9 C8 C7 111.0(2)
C9 C8 H81 107.0(18)
C7 C8 H81 116.1(18)
C9 C8 H82 110.3(19)
C7 C8 H82 107.4(19)
H81 C8 H82 105(3)
N C9 C8 177.9(3)
C17 C10 C11 109.81(16)
C17 C10 C1 111.26(16)
C11 C10 C1 112.96(15)
C17 C10 H10 106.0(11)
C11 C10 H10 108.2(11)
C1 C10 H10 108.3(11)
C12 C11 C16 118.1(2)
C12 C11 C10 120.25(19)
C16 C11 C10 121.65(19)
C11 C12 C13 121.1(2)
C11 C12 H12 119.4(13)
C13 C12 H12 119.6(14)
C14 C13 C12 120.0(2)
C14 C13 H13 121.1(15)
C12 C13 H13 118.9(15)
C15 C14 C13 119.6(2)
C15 C14 H14 119.3(17)
C13 C14 H14 121.1(17)
C14 C15 C16 120.5(3)
C14 C15 H15 122.4(17)
C16 C15 H15 117.1(17)
C15 C16 C11 120.8(2)
C15 C16 H16 118.1(17)
C11 C16 H16 121.1(17)
C18 C17 C10 125.0(2)
C18 C17 H17 122.1(14)
C10 C17 H17 112.9(13)
C17 C18 H181 120.1(15)
C17 C18 H182 120.6(15)
H181 C18 H182 119(2)

loop_
_geom_bond_atom_site_label_1
_geom_bond_atom_site_label_2
_geom_bond_distance
O C1 1.439(2)
O H1 0.90(3)
N C9 1.139(3)
C1 C6 1.525(3)
C1 C2 1.552(3)
C1 C10 1.564(3)
C2 C7 1.537(3)
C2 C3 1.547(3)
C2 H2 1.00(2)
C3 C4 1.518(3)
C3 H31 0.97(2)
C3 H32 0.99(2)
C4 C5 1.522(3)
C4 H41 0.98(3)
C4 H42 1.02(2)
C5 C6 1.527(3)
C5 H51 0.94(2)
C5 H52 1.06(2)
C6 H61 0.98(2)
C6 H62 1.03(2)
C7 C8 1.517(3)
C7 H71 0.94(3)
C7 H72 1.07(3)
C8 C9 1.463(3)
C8 H81 1.02(3)
C8 H82 1.08(4)
C10 C17 1.516(3)
C10 C11 1.517(3)
C10 H10 0.994(19)
C11 C12 1.384(3)
C11 C16 1.394(3)
C12 C13 1.393(3)
C12 H12 1.00(2)
C13 C14 1.381(4)
C13 H13 1.04(3)
C14 C15 1.374(4)
C14 H14 0.99(3)
C15 C16 1.387(3)
C15 H15 1.01(3)
C16 H16 1.03(3)
C17 C18 1.304(3)
C17 H17 1.01(2)
C18 H181 1.07(3)
C18 H182 0.96(3)

loop_
_geom_hbond_atom_site_label_D
_geom_hbond_atom_site_label_H
_geom_hbond_atom_site_label_A
_geom_hbond_distance_DH
_geom_hbond_distance_HA
_geom_hbond_distance_DA
_geom_hbond_angle_DHA
_geom_hbond_site_symmetry_A
O H1 N 0.90(3) 2.06(3) 2.931(2) 162(2) 2_564

loop_
_geom_torsion_atom_site_label_1
_geom_torsion_atom_site_label_2
_geom_torsion_atom_site_label_3
_geom_torsion_atom_site_label_4
_geom_torsion
O C1 C2 C7 -47.0(2)
C6 C1 C2 C7 72.3(2)
C10 C1 C2 C7 -162.94(17)
O C1 C2 C3 -172.26(15)
C6 C1 C2 C3 -52.99(19)
C10 C1 C2 C3 71.81(19)
C7 C2 C3 C4 -70.4(2)
C1 C2 C3 C4 55.1(2)
C2 C3 C4 C5 -55.4(2)
C3 C4 C5 C6 53.7(2)
O C1 C6 C5 171.91(17)
C2 C1 C6 C5 54.3(2)
C10 C1 C6 C5 -68.9(2)
C4 C5 C6 C1 -54.9(2)
C3 C2 C7 C8 -80.0(3)
C1 C2 C7 C8 155.5(2)
C2 C7 C8 C9 173.4(2)
C7 C8 C9 N -29(8)
O C1 C10 C17 -56.5(2)
C6 C1 C10 C17 -177.31(16)
C2 C1 C10 C17 59.34(19)
O C1 C10 C11 67.49(19)
C6 C1 C10 C11 -53.3(2)
C2 C1 C10 C11 -176.62(17)
C17 C10 C11 C12 -127.62(19)
C1 C10 C11 C12 107.6(2)
C17 C10 C11 C16 50.4(2)
C1 C10 C11 C16 -74.4(2)
C16 C11 C12 C13 1.2(3)
C10 C11 C12 C13 179.4(2)
C11 C12 C13 C14 -0.8(3)
C12 C13 C14 C15 -0.2(4)
C13 C14 C15 C16 0.7(4)
C14 C15 C16 C11 -0.2(4)
C12 C11 C16 C15 -0.7(3)
C10 C11 C16 C15 -178.8(2)
C11 C10 C17 C18 104.1(2)
C1 C10 C17 C18 -130.1(2)

loop_
_reflns_scale_group_code
_reflns_scale_meas_F
1 1.0
